data_7111374
loop_
_publ_author_name
'Hill, Robert J.'
'Long, De-Liang'
'Turvey, Mark S.'
'Blake, Alexander J.'
'Champness, Neil R.'
'Hubberstey, Peter'
'Wilson, Claire'
'Schr&#xFFFD;der, Martin'

_publ_section_title
;
 Unprecedented bilayer topologies in 5- and 6-connected framework
 polymersElectronic supplementary information (ESI) available: synthesis,
 characterisation, additional views and crystallographic details. See
 http://www.rsc.org/suppdata/cc/b4/b407554d/
;
_journal_issue 16
_journal_name_full 'Chemical Communications'
_journal_page_first 1792
_journal_page_last 1793
_journal_paper_doi 10.1039/b407554d
_journal_year 2004
_chemical_formula_sum 'C56 H43 Er I9 N11 O13'
_chemical_formula_weight 2387.37
_chemical_name_systematic
;
?
;
_space_group_IT_number 60
_symmetry_cell_setting orthorhombic
_symmetry_space_group_name_Hall '-P 2n 2ab'
_symmetry_space_group_name_H-M 'P b c n'
_atom_sites_solution_hydrogens geom
_atom_sites_solution_primary direct
_atom_sites_solution_secondary difmap
_audit_creation_method SHELXL-97
_cell_angle_alpha 90.00
_cell_angle_beta 90.00
_cell_angle_gamma 90.00
_cell_formula_units_Z 8
_cell_length_a 43.203(8)
_cell_length_b 19.245(4)
_cell_length_c 17.168(3)
_cell_measurement_reflns_used 13082
_cell_measurement_temperature 150(2)
_cell_measurement_theta_max 27.4
_cell_measurement_theta_min 4.0
_cell_volume 14274(5)
_computing_cell_refinement 'Bruker SMART v5.625'
_computing_data_collection 'Bruker SMART v5.625'
_computing_data_reduction 'Bruker SAINT v6.36a, SHELXTL v6.12'
_computing_molecular_graphics 'Bruker SHELXTL'
_computing_publication_material 'Bruker SHELXTL'
_computing_structure_refinement 'SHELXL-97 (Sheldrick, 1997)'
_computing_structure_solution SIR-92
_diffrn_ambient_temperature 150(2)
_diffrn_measured_fraction_theta_full 0.945
_diffrn_measured_fraction_theta_max 0.945
_diffrn_measurement_device_type 'Bruker SMART APEX CCD area detector'
_diffrn_measurement_method omega
_diffrn_radiation_monochromator graphite
_diffrn_radiation_source 'normal-focus sealed tube'
_diffrn_radiation_type MoK\a
_diffrn_radiation_wavelength 0.71073
_diffrn_reflns_av_R_equivalents 0.046
_diffrn_reflns_av_sigmaI/netI 0.033
_diffrn_reflns_limit_h_max 53
_diffrn_reflns_limit_h_min -53
_diffrn_reflns_limit_k_max 24
_diffrn_reflns_limit_k_min -24
_diffrn_reflns_limit_l_max 21
_diffrn_reflns_limit_l_min -22
_diffrn_reflns_number 106550
_diffrn_reflns_theta_full 27.45
_diffrn_reflns_theta_max 27.45
_diffrn_reflns_theta_min 3.66
_diffrn_standards_decay_% 0
_diffrn_standards_number 0
_exptl_absorpt_coefficient_mu 5.133
_exptl_absorpt_correction_T_max 1.000
_exptl_absorpt_correction_T_min 0.575
_exptl_absorpt_correction_type multi-scan
_exptl_absorpt_process_details 'SADABS v2.03'
_exptl_crystal_colour red
_exptl_crystal_density_diffrn 2.223
_exptl_crystal_density_meas 0
_exptl_crystal_density_method 'not measured'
_exptl_crystal_description 'trigonal prism'
_exptl_crystal_F_000 8840
_exptl_crystal_size_max 0.27
_exptl_crystal_size_mid 0.26
_exptl_crystal_size_min 0.07
_refine_diff_density_max 3.28
_refine_diff_density_min -2.05
_refine_diff_density_rms 0.28
_refine_ls_extinction_method none
_refine_ls_goodness_of_fit_ref 1.305
_refine_ls_hydrogen_treatment mixed
_refine_ls_matrix_type full
_refine_ls_number_parameters 812
_refine_ls_number_reflns 15426
_refine_ls_number_restraints 0
_refine_ls_restrained_S_all 1.305
_refine_ls_R_factor_all 0.0849
_refine_ls_R_factor_gt 0.0788
_refine_ls_shift/su_max 0.004
_refine_ls_shift/su_mean 0.000
_refine_ls_structure_factor_coef Fsqd
_refine_ls_weighting_details 'calc w=1/[\s^2^(Fo^2^)+(0.022P)^2^+470.0P] where P=(Fo^2^+2Fc^2^)/3'
_refine_ls_weighting_scheme calc
_refine_ls_wR_factor_gt 0.166
_refine_ls_wR_factor_ref 0.169
_reflns_number_gt 14261
_reflns_number_total 15426
_reflns_threshold_expression >2sigma(I)
_cod_data_source_file b407554dsup1.cif
_cod_data_source_block ERNOI1
_cod_depositor_comments
;
The following automatic conversions were performed:

'_symmetry_cell_setting' value 'Orthorhombic' changed to
'orthorhombic' according to
/home/saulius/struct/CIF-dictionaries/cif_core.dic dictionary named
'cif_core.dic' version 2.4.2 from 2011-04-26.

Automatic conversion script
Id: cif_fix_values 1891 2012-01-12 08:04:46Z andrius 
;
_cod_original_cell_volume 14274(8)
_cod_database_code 7111374

loop_
_symmetry_equiv_pos_as_xyz
'x, y, z'
'-x+1/2, -y+1/2, z+1/2'
'x+1/2, -y+1/2, -z'
'-x, y, -z+1/2'
'-x, -y, -z'
'x-1/2, y-1/2, -z-1/2'
'-x-1/2, y-1/2, z'
'x, -y, z-1/2'

loop_
_atom_site_label
_atom_site_type_symbol
_atom_site_fract_x
_atom_site_fract_y
_atom_site_fract_z
_atom_site_U_iso_or_equiv
_atom_site_adp_type
_atom_site_occupancy
_atom_site_symmetry_multiplicity
_atom_site_calc_flag
_atom_site_refinement_flags
Er1 Er -0.143550(11) -0.25042(2) -0.49196(2) 0.01145(11) Uani 1 1 d .
O1 O -0.10185(19) -0.2423(4) -0.4025(5) 0.0237(18) Uani 1 1 d .
N2 N -0.0717(2) -0.2478(5) -0.4140(6) 0.022(2) Uani 1 1 d .
C3 C -0.0593(3) -0.3087(6) -0.4397(7) 0.021(2) Uani 1 1 d .
H3A H -0.0723 -0.3477 -0.4486 0.026 Uiso 1 1 calc R
C4 C -0.0276(3) -0.3136(6) -0.4527(7) 0.021(2) Uani 1 1 d .
H4A H -0.0190 -0.3565 -0.4695 0.025 Uiso 1 1 calc R
C5 C -0.0080(3) -0.2557(6) -0.4415(7) 0.020(2) Uani 1 1 d .
C6 C -0.0220(3) -0.1965(6) -0.4124(7) 0.024(2) Uani 1 1 d .
H6A H -0.0094 -0.1576 -0.4006 0.028 Uiso 1 1 calc R
C7 C -0.0532(3) -0.1915(6) -0.3999(6) 0.019(2) Uani 1 1 d .
H7A H -0.0619 -0.1492 -0.3816 0.022 Uiso 1 1 calc R
C8 C 0.0254(3) -0.2601(6) -0.4584(7) 0.020(2) Uani 1 1 d .
C9 C 0.0403(3) -0.3232(7) -0.4663(7) 0.026(3) Uani 1 1 d .
H9A H 0.0290 -0.3646 -0.4564 0.032 Uiso 1 1 calc R
C10 C 0.0711(3) -0.3282(7) -0.4881(8) 0.030(3) Uani 1 1 d .
H10A H 0.0806 -0.3724 -0.4938 0.037 Uiso 1 1 calc R
N11 N 0.0876(3) -0.2697(6) -0.5012(7) 0.036(3) Uani 1 1 d .
C12 C 0.0738(3) -0.2054(7) -0.4917(9) 0.037(3) Uani 1 1 d .
H12A H 0.0857 -0.1644 -0.4986 0.044 Uiso 1 1 calc R
C13 C 0.0431(3) -0.2002(7) -0.4723(8) 0.028(3) Uani 1 1 d .
H13A H 0.0337 -0.1557 -0.4683 0.033 Uiso 1 1 calc R
O14 O 0.1160(2) -0.2750(6) -0.5274(7) 0.050(3) Uani 1 1 d .
O15 O -0.10458(19) -0.2583(4) -0.5851(5) 0.0230(17) Uani 1 1 d .
N16 N -0.0758(2) -0.2425(5) -0.6020(5) 0.020(2) Uani 1 1 d .
C17 C -0.0585(3) -0.2920(6) -0.6374(8) 0.025(3) Uani 1 1 d .
H17A H -0.0672 -0.3361 -0.6494 0.030 Uiso 1 1 calc R
C18 C -0.0281(3) -0.2770(6) -0.6557(7) 0.021(2) Uani 1 1 d .
H18A H -0.0158 -0.3122 -0.6791 0.026 Uiso 1 1 calc R
C19 C -0.0147(3) -0.2122(6) -0.6413(6) 0.022(2) Uani 1 1 d .
C20 C -0.0343(3) -0.1624(6) -0.6080(7) 0.026(3) Uani 1 1 d .
H20A H -0.0269 -0.1166 -0.5991 0.032 Uiso 1 1 calc R
C21 C -0.0641(3) -0.1798(6) -0.5883(7) 0.026(3) Uani 1 1 d .
H21A H -0.0768 -0.1459 -0.5640 0.031 Uiso 1 1 calc R
C22 C 0.0177(3) -0.1983(6) -0.6603(7) 0.022(2) Uani 1 1 d .
C23 C 0.0398(3) -0.2515(7) -0.6608(8) 0.030(3) Uani 1 1 d .
H23A H 0.0336 -0.2971 -0.6467 0.036 Uiso 1 1 calc R
C24 C 0.0701(3) -0.2400(6) -0.6811(8) 0.027(3) Uani 1 1 d .
H24A H 0.0844 -0.2775 -0.6827 0.032 Uiso 1 1 calc R
N25 N 0.0793(2) -0.1748(5) -0.6986(6) 0.025(2) Uani 1 1 d .
C26 C 0.0589(3) -0.1206(7) -0.6985(8) 0.030(3) Uani 1 1 d .
H26A H 0.0656 -0.0754 -0.7125 0.036 Uiso 1 1 calc R
C27 C 0.0287(3) -0.1317(6) -0.6783(7) 0.024(3) Uani 1 1 d .
H27A H 0.0148 -0.0933 -0.6764 0.028 Uiso 1 1 calc R
O28 O 0.1083(2) -0.1637(5) -0.7199(6) 0.036(2) Uani 1 1 d .
O29 O -0.12694(18) -0.1352(4) -0.4959(5) 0.0186(16) Uani 1 1 d .
N30 N -0.1351(2) -0.0860(5) -0.5466(5) 0.0156(18) Uani 1 1 d .
C31 C -0.1420(3) -0.0228(5) -0.5203(7) 0.020(2) Uani 1 1 d .
H31A H -0.1421 -0.0145 -0.4658 0.025 Uiso 1 1 calc R
C32 C -0.1490(3) 0.0308(6) -0.5704(7) 0.019(2) Uani 1 1 d .
H32A H -0.1550 0.0747 -0.5501 0.023 Uiso 1 1 calc R
C33 C -0.1474(3) 0.0211(6) -0.6503(6) 0.018(2) Uani 1 1 d .
C34 C -0.1405(3) -0.0461(6) -0.6762(7) 0.022(2) Uani 1 1 d .
H34A H -0.1400 -0.0552 -0.7306 0.026 Uiso 1 1 calc R
C35 C -0.1343(3) -0.0995(6) -0.6249(7) 0.020(2) Uani 1 1 d .
H35A H -0.1296 -0.1447 -0.6435 0.024 Uiso 1 1 calc R
C36 C -0.1517(3) 0.0783(6) -0.7074(6) 0.020(2) Uani 1 1 d .
C37 C -0.1458(3) -0.1467(6) -0.1884(8) 0.031(3) Uani 1 1 d .
H37A H -0.1397 -0.1584 -0.1369 0.047 Uiso 1 1 calc R
C38 C -0.1486(3) -0.1983(6) -0.2445(8) 0.030(3) Uani 1 1 d .
H38A H -0.1438 -0.2450 -0.2313 0.036 Uiso 1 1 calc R
N39 N -0.1577(2) -0.1834(5) -0.3162(5) 0.0156(19) Uani 1 1 d .
C40 C -0.1658(3) -0.1177(6) -0.3358(7) 0.025(3) Uani 1 1 d .
H40A H -0.1739 -0.1081 -0.3862 0.030 Uiso 1 1 calc R
C41 C -0.1623(4) -0.0644(7) -0.2819(8) 0.033(3) Uani 1 1 d .
O42 O -0.16104(18) -0.2349(4) -0.3675(4) 0.0165(15) Uani 1 1 d .
O43 O -0.16357(18) -0.2681(4) -0.6149(4) 0.0167(16) Uani 1 1 d .
N44 N -0.1586(2) -0.3181(5) -0.6660(5) 0.0171(19) Uani 1 1 d .
C45 C -0.1484(3) -0.3022(6) -0.7384(7) 0.021(2) Uani 1 1 d .
H45A H -0.1444 -0.2551 -0.7514 0.025 Uiso 1 1 calc R
C46 C -0.1439(3) -0.3533(6) -0.7936(6) 0.020(2) Uani 1 1 d .
H46A H -0.1369 -0.3412 -0.8443 0.031 Uiso 1 1 calc R
C47 C -0.1497(2) -0.5769(5) -0.2749(6) 0.015(2) Uani 1 1 d .
C48 C -0.1601(3) -0.5630(5) -0.1994(6) 0.020(2) Uani 1 1 d .
H48A H -0.1641 -0.5164 -0.1843 0.030 Uiso 1 1 calc R
C49 C -0.1647(3) -0.3846(6) -0.6470(6) 0.021(2) Uani 1 1 d .
H49A H -0.1722 -0.3953 -0.5964 0.032 Uiso 1 1 calc R
C50 C -0.1447(3) -0.5212(5) -0.3322(7) 0.017(2) Uani 1 1 d .
C51 C -0.1384(3) -0.4533(6) -0.3080(7) 0.020(2) Uani 1 1 d .
H51A H -0.1383 -0.4427 -0.2539 0.024 Uiso 1 1 calc R
C52 C -0.1323(3) -0.4012(5) -0.3616(7) 0.019(2) Uani 1 1 d .
H52A H -0.1284 -0.3552 -0.3442 0.022 Uiso 1 1 calc R
N53 N -0.1320(2) -0.4154(5) -0.4376(5) 0.0165(19) Uani 1 1 d .
C54 C -0.1386(3) -0.4797(5) -0.4647(6) 0.016(2) Uani 1 1 d .
H54A H -0.1392 -0.4885 -0.5191 0.019 Uiso 1 1 calc R
C55 C -0.1445(3) -0.5326(6) -0.4117(6) 0.017(2) Uani 1 1 d .
H55A H -0.1485 -0.5780 -0.4307 0.020 Uiso 1 1 calc R
O56 O -0.12543(19) -0.3656(4) -0.4892(5) 0.0192(17) Uani 1 1 d .
O57 O -0.18764(18) -0.1740(4) -0.5078(4) 0.0145(15) Uani 1 1 d .
N58 N -0.2071(2) -0.1708(5) -0.5675(5) 0.0174(19) Uani 1 1 d .
C59 C -0.2229(3) -0.2279(5) -0.5904(7) 0.018(2) Uani 1 1 d .
H59A H -0.2218 -0.2695 -0.5607 0.026 Uiso 1 1 calc R
C60 C -0.2713(3) -0.3948(6) -0.1689(7) 0.022(2) Uani 1 1 d .
H60A H -0.2692 -0.4383 -0.1947 0.033 Uiso 1 1 calc R
C61 C -0.2564(3) -0.3367(5) -0.1992(7) 0.017(2) Uani 1 1 d .
C62 C -0.2594(3) -0.2747(5) -0.1563(7) 0.016(2) Uani 1 1 d .
H62A H -0.2489 -0.2341 -0.1734 0.025 Uiso 1 1 calc R
C63 C -0.2113(3) -0.1093(6) -0.6035(7) 0.020(2) Uani 1 1 d .
H63A H -0.2020 -0.0685 -0.5828 0.030 Uiso 1 1 calc R
C64 C -0.2395(3) -0.3362(6) -0.2742(7) 0.019(2) Uani 1 1 d .
C65 C -0.2251(3) -0.3954(6) -0.3050(7) 0.021(2) Uani 1 1 d .
H65A H -0.2273 -0.4385 -0.2785 0.026 Uiso 1 1 calc R
C66 C -0.2081(3) -0.3932(6) -0.3716(7) 0.018(2) Uani 1 1 d .
H66A H -0.1983 -0.4340 -0.3909 0.022 Uiso 1 1 calc R
N67 N -0.2051(2) -0.3319(5) -0.4102(6) 0.0172(19) Uani 1 1 d .
C68 C -0.2205(3) -0.2744(5) -0.3868(6) 0.015(2) Uani 1 1 d .
H68A H -0.2194 -0.2332 -0.4172 0.019 Uiso 1 1 calc R
C69 C -0.2377(3) -0.2751(6) -0.3192(7) 0.022(2) Uani 1 1 d .
H69A H -0.2484 -0.2344 -0.3029 0.027 Uiso 1 1 calc R
O70 O -0.18653(17) -0.3284(4) -0.4707(4) 0.0138(15) Uani 1 1 d .
O71 O -0.1097(2) -0.3266(5) -0.1911(6) 0.030(2) Uani 1 1 d .
N72 N -0.0802(2) -0.3256(5) -0.2108(6) 0.025(2) Uani 1 1 d .
C73 C -0.0647(3) -0.3847(7) -0.2239(9) 0.032(3) Uani 1 1 d .
H73A H -0.0754 -0.4277 -0.2226 0.038 Uiso 1 1 calc R
C74 C -0.0337(3) -0.3843(6) -0.2392(7) 0.024(3) Uani 1 1 d .
H74A H -0.0234 -0.4270 -0.2486 0.029 Uiso 1 1 calc R
C75 C -0.0171(3) -0.3230(6) -0.2412(7) 0.023(2) Uani 1 1 d .
C76 C -0.0336(3) -0.2617(6) -0.2301(7) 0.026(3) Uani 1 1 d .
H76A H -0.0233 -0.2182 -0.2334 0.032 Uiso 1 1 calc R
C77 C -0.0651(3) -0.2639(6) -0.2142(7) 0.027(3) Uani 1 1 d .
H77A H -0.0761 -0.2219 -0.2056 0.032 Uiso 1 1 calc R
I78 I -0.06342(2) -0.52050(4) -0.06408(5) 0.03016(19) Uani 1 1 d .
I79 I 0.00007(2) -0.53684(4) -0.11772(5) 0.02589(17) Uani 1 1 d .
I80 I 0.06297(2) -0.55924(4) -0.17591(6) 0.0314(2) Uani 1 1 d .
I81 I -0.06429(2) -0.06266(5) -0.19952(7) 0.0432(2) Uani 1 1 d .
I82 I 0.0000 -0.05982(6) -0.2500 0.0304(3) Uani 1 2 d S
I83 I -0.06560(2) -0.00337(5) -0.46214(6) 0.0373(2) Uani 1 1 d .
I84 I 0.0000 0.0000 -0.5000 0.0317(3) Uani 1 2 d S
I85 I -0.26401(3) -0.09089(6) -0.41817(6) 0.0479(3) Uani 1 1 d .
I86 I -0.25423(2) -0.08641(4) -0.24991(6) 0.0328(2) Uani 1 1 d .
I87 I -0.24620(3) -0.07773(6) -0.08181(7) 0.0597(4) Uani 1 1 d .
O88 O -0.1463(3) -0.4140(6) -0.1062(6) 0.051(3) Uani 1 1 d .
C89 C -0.1739(5) -0.3750(12) -0.1066(13) 0.067(6) Uani 1 1 d .
O90 O -0.3395(4) -0.3165(9) -0.4733(10) 0.025(4) Uiso 0.50 1 d P
O91 O -0.1680(5) -0.0768(12) -0.8736(14) 0.049(6) Uiso 0.50 1 d P

loop_
_atom_site_aniso_label
_atom_site_aniso_U_11
_atom_site_aniso_U_22
_atom_site_aniso_U_33
_atom_site_aniso_U_23
_atom_site_aniso_U_13
_atom_site_aniso_U_12
Er1 0.0169(2) 0.0076(2) 0.0098(2) 0.00022(16) 0.00019(17) 0.00010(17)
O1 0.025(4) 0.017(4) 0.029(5) -0.003(3) -0.008(4) 0.002(3)
N2 0.023(5) 0.022(5) 0.021(5) -0.001(4) -0.007(4) 0.000(4)
C3 0.017(6) 0.023(6) 0.024(6) 0.000(5) -0.004(5) 0.000(4)
C4 0.021(6) 0.018(6) 0.023(6) -0.002(5) -0.004(5) 0.000(4)
C5 0.024(6) 0.011(5) 0.026(6) 0.007(4) -0.003(5) 0.000(4)
C6 0.032(7) 0.021(6) 0.018(6) -0.002(5) -0.006(5) -0.004(5)
C7 0.025(6) 0.016(5) 0.015(5) -0.003(4) -0.003(4) -0.007(4)
C8 0.019(6) 0.023(6) 0.018(5) -0.002(4) -0.005(4) 0.001(5)
C9 0.027(6) 0.025(6) 0.027(6) 0.010(5) 0.010(5) -0.001(5)
C10 0.029(7) 0.026(7) 0.036(7) -0.003(6) 0.006(6) 0.009(5)
N11 0.027(6) 0.038(7) 0.043(7) 0.001(5) -0.001(5) 0.003(5)
C12 0.033(7) 0.026(7) 0.052(9) 0.001(6) -0.005(7) -0.007(6)
C13 0.036(7) 0.020(6) 0.027(7) 0.003(5) -0.007(5) -0.005(5)
O14 0.027(5) 0.055(7) 0.068(8) 0.019(6) 0.013(5) -0.004(5)
O15 0.021(4) 0.024(4) 0.024(4) 0.004(3) 0.006(3) -0.001(3)
N16 0.019(5) 0.026(5) 0.014(4) 0.003(4) 0.005(4) 0.003(4)
C17 0.028(6) 0.015(5) 0.032(7) 0.006(5) 0.001(5) 0.001(5)
C18 0.027(6) 0.015(5) 0.021(6) 0.003(4) 0.005(5) -0.001(5)
C19 0.035(7) 0.019(6) 0.011(5) 0.006(4) -0.002(5) -0.006(5)
C20 0.032(7) 0.020(6) 0.027(7) 0.001(5) -0.003(5) 0.002(5)
C21 0.035(7) 0.019(6) 0.023(6) -0.002(5) -0.002(5) -0.001(5)
C22 0.026(6) 0.025(6) 0.015(5) 0.003(5) -0.003(5) 0.005(5)
C23 0.038(7) 0.020(6) 0.032(7) 0.009(5) 0.008(6) -0.001(5)
C24 0.031(7) 0.013(6) 0.037(7) 0.003(5) 0.006(5) 0.000(5)
N25 0.027(5) 0.021(5) 0.027(5) 0.000(4) 0.008(4) 0.002(4)
C26 0.034(7) 0.023(6) 0.033(7) 0.010(5) 0.001(6) 0.004(5)
C27 0.028(6) 0.023(6) 0.020(6) -0.001(5) 0.003(5) 0.007(5)
O28 0.034(5) 0.033(5) 0.042(6) 0.001(4) 0.017(4) -0.005(4)
O29 0.022(4) 0.009(3) 0.026(4) 0.008(3) -0.004(3) 0.000(3)
N30 0.017(4) 0.013(4) 0.017(5) 0.003(3) 0.005(4) -0.002(3)
C31 0.037(7) 0.007(5) 0.017(5) 0.006(4) -0.006(5) 0.001(4)
C32 0.023(6) 0.010(5) 0.024(6) 0.007(4) -0.002(5) 0.002(4)
C33 0.027(6) 0.011(5) 0.016(5) 0.007(4) -0.003(5) -0.002(4)
C34 0.031(6) 0.015(5) 0.019(6) -0.001(4) 0.008(5) -0.004(5)
C35 0.025(6) 0.014(5) 0.020(6) -0.006(4) -0.002(5) 0.005(4)
C36 0.027(6) 0.019(6) 0.013(5) 0.006(4) -0.005(4) 0.003(5)
C37 0.051(9) 0.018(6) 0.025(7) 0.003(5) -0.007(6) 0.004(6)
C38 0.043(8) 0.013(5) 0.034(7) -0.004(5) -0.015(6) 0.002(5)
N39 0.019(5) 0.012(4) 0.016(5) -0.007(3) 0.007(4) 0.001(3)
C40 0.036(7) 0.023(6) 0.015(6) 0.001(5) 0.000(5) 0.000(5)
C41 0.048(8) 0.018(6) 0.031(7) -0.001(5) 0.001(6) 0.003(6)
O42 0.024(4) 0.013(4) 0.013(4) -0.003(3) 0.002(3) -0.004(3)
O43 0.028(4) 0.011(4) 0.011(4) -0.002(3) 0.001(3) 0.003(3)
N44 0.024(5) 0.011(4) 0.017(5) -0.004(4) 0.004(4) -0.003(4)
C45 0.030(6) 0.016(5) 0.017(6) -0.001(4) 0.004(5) -0.005(5)
C46 0.028(6) 0.019(6) 0.014(5) -0.002(4) 0.006(5) -0.008(5)
C47 0.018(5) 0.009(5) 0.017(5) 0.007(4) 0.000(4) 0.002(4)
C48 0.040(7) 0.006(5) 0.014(5) 0.001(4) 0.004(5) 0.004(4)
C49 0.031(6) 0.022(6) 0.012(5) -0.001(4) 0.006(5) -0.007(5)
C50 0.019(5) 0.012(5) 0.019(5) -0.002(4) -0.005(4) 0.000(4)
C51 0.031(6) 0.016(5) 0.013(5) -0.005(4) 0.006(5) 0.001(5)
C52 0.029(6) 0.005(5) 0.022(6) 0.002(4) -0.002(5) 0.002(4)
N53 0.020(5) 0.011(4) 0.019(5) 0.006(4) 0.002(4) -0.001(3)
C54 0.021(5) 0.014(5) 0.012(5) -0.002(4) -0.001(4) 0.002(4)
C55 0.021(5) 0.013(5) 0.018(5) 0.006(4) -0.001(4) 0.003(4)
O56 0.026(4) 0.008(4) 0.023(4) 0.007(3) 0.004(3) 0.003(3)
O57 0.024(4) 0.012(3) 0.008(3) 0.000(3) -0.002(3) 0.001(3)
N58 0.020(5) 0.014(4) 0.018(5) -0.004(4) -0.004(4) 0.002(4)
C59 0.019(5) 0.010(5) 0.023(6) 0.003(4) -0.003(4) 0.002(4)
C60 0.031(7) 0.010(5) 0.025(6) -0.001(4) 0.004(5) -0.001(5)
C61 0.018(5) 0.009(5) 0.025(6) 0.006(4) 0.007(4) 0.003(4)
C62 0.021(6) 0.005(4) 0.023(6) 0.003(4) -0.004(4) -0.007(4)
C63 0.020(6) 0.010(5) 0.029(6) 0.002(4) -0.002(5) 0.002(4)
C64 0.027(6) 0.014(5) 0.017(5) 0.003(4) 0.011(5) -0.001(4)
C65 0.021(6) 0.016(5) 0.027(6) 0.002(5) 0.001(5) -0.005(4)
C66 0.020(6) 0.012(5) 0.022(6) 0.000(4) 0.009(4) 0.003(4)
N67 0.014(4) 0.010(4) 0.027(5) -0.004(4) 0.008(4) 0.000(3)
C68 0.027(6) 0.008(5) 0.011(5) -0.002(4) 0.004(4) 0.004(4)
C69 0.028(6) 0.015(5) 0.024(6) -0.003(4) 0.009(5) 0.000(5)
O70 0.018(4) 0.019(4) 0.004(3) 0.000(3) 0.007(3) -0.002(3)
O71 0.028(5) 0.028(5) 0.035(5) 0.007(4) 0.001(4) 0.003(4)
N72 0.030(6) 0.022(5) 0.024(5) 0.001(4) -0.003(4) 0.002(4)
C73 0.029(7) 0.020(6) 0.046(8) -0.001(6) -0.015(6) -0.003(5)
C74 0.030(6) 0.014(5) 0.029(7) -0.003(5) -0.002(5) 0.002(5)
C75 0.035(7) 0.020(6) 0.014(5) 0.006(4) -0.004(5) 0.002(5)
C76 0.046(8) 0.015(6) 0.017(6) 0.000(4) -0.003(5) -0.002(5)
C77 0.036(7) 0.019(6) 0.025(6) -0.001(5) 0.002(5) 0.007(5)
I78 0.0305(4) 0.0224(4) 0.0375(5) 0.0006(3) 0.0082(4) -0.0021(3)
I79 0.0280(4) 0.0203(4) 0.0293(4) 0.0029(3) 0.0018(3) -0.0024(3)
I80 0.0264(4) 0.0255(4) 0.0421(5) 0.0073(4) 0.0048(4) 0.0002(3)
I81 0.0450(6) 0.0282(5) 0.0563(6) 0.0085(4) 0.0091(5) 0.0050(4)
I82 0.0442(7) 0.0151(5) 0.0319(6) 0.000 -0.0023(5) 0.000
I83 0.0367(5) 0.0262(4) 0.0489(6) 0.0005(4) -0.0053(4) -0.0078(4)
I84 0.0400(7) 0.0192(5) 0.0360(6) 0.0012(5) -0.0093(5) -0.0076(5)
I85 0.0625(7) 0.0393(5) 0.0419(6) 0.0021(4) 0.0047(5) 0.0192(5)
I86 0.0411(5) 0.0139(4) 0.0435(5) 0.0004(3) 0.0090(4) 0.0002(3)
I87 0.0969(10) 0.0404(6) 0.0418(6) 0.0002(5) 0.0027(6) -0.0371(6)
O88 0.082(9) 0.032(6) 0.039(6) 0.010(5) -0.003(6) -0.014(6)
C89 0.062(12) 0.075(14) 0.065(13) 0.016(11) 0.009(10) 0.023(11)

loop_
_atom_type_symbol
_atom_type_description
_atom_type_scat_dispersion_real
_atom_type_scat_dispersion_imag
_atom_type_scat_source
C C 0.0033 0.0016 'International Tables Vol C Tables 4.2.6.8 and 6.1.1.4'
H H 0.0000 0.0000 'International Tables Vol C Tables 4.2.6.8 and 6.1.1.4'
Er Er -0.2586 4.9576 'International Tables Vol C Tables 4.2.6.8 and 6.1.1.4'
I I -0.4742 1.8119 'International Tables Vol C Tables 4.2.6.8 and 6.1.1.4'
N N 0.0061 0.0033 'International Tables Vol C Tables 4.2.6.8 and 6.1.1.4'
O O 0.0106 0.0060 'International Tables Vol C Tables 4.2.6.8 and 6.1.1.4'

loop_
_geom_angle_atom_site_label_1
_geom_angle_atom_site_label_2
_geom_angle_atom_site_label_3
_geom_angle
_geom_angle_site_symmetry_1
_geom_angle_site_symmetry_3
O42 Er1 O43 138.7(3) . .
O42 Er1 O15 152.9(3) . .
O43 Er1 O15 68.4(3) . .
O42 Er1 O29 90.3(3) . .
O43 Er1 O29 103.3(3) . .
O15 Er1 O29 79.6(3) . .
O42 Er1 O56 102.4(3) . .
O43 Er1 O56 90.3(3) . .
O15 Er1 O56 73.2(3) . .
O29 Er1 O56 142.6(3) . .
O42 Er1 O1 68.7(3) . .
O43 Er1 O1 152.5(3) . .
O15 Er1 O1 84.3(3) . .
O29 Er1 O1 73.9(3) . .
O56 Er1 O1 78.2(3) . .
O42 Er1 O70 71.7(2) . .
O43 Er1 O70 76.0(3) . .
O15 Er1 O70 128.3(3) . .
O29 Er1 O70 146.3(3) . .
O56 Er1 O70 70.6(3) . .
O1 Er1 O70 121.8(3) . .
O42 Er1 O57 76.5(3) . .
O43 Er1 O57 72.0(2) . .
O15 Er1 O57 122.1(3) . .
O29 Er1 O57 70.2(3) . .
O56 Er1 O57 146.8(3) . .
O1 Er1 O57 129.1(3) . .
O70 Er1 O57 77.8(3) . .
N2 O1 Er1 130.3(7) . .
O1 N2 C3 120.3(10) . .
O1 N2 C7 119.0(10) . .
C3 N2 C7 120.7(10) . .
N2 C3 C4 119.9(11) . .
N2 C3 H3A 120.1 . .
C4 C3 H3A 120.1 . .
C3 C4 C5 120.9(11) . .
C3 C4 H4A 119.6 . .
C5 C4 H4A 119.6 . .
C6 C5 C4 116.0(11) . .
C6 C5 C8 123.1(11) . .
C4 C5 C8 120.9(10) . .
C7 C6 C5 123.1(11) . .
C7 C6 H6A 118.4 . .
C5 C6 H6A 118.4 . .
C6 C7 N2 119.3(11) . .
C6 C7 H7A 120.3 . .
N2 C7 H7A 120.3 . .
C9 C8 C13 116.9(11) . .
C9 C8 C5 121.7(11) . .
C13 C8 C5 121.3(11) . .
C8 C9 C10 122.3(12) . .
C8 C9 H9A 118.8 . .
C10 C9 H9A 118.8 . .
N11 C10 C9 119.5(12) . .
N11 C10 H10A 120.2 . .
C9 C10 H10A 120.2 . .
O14 N11 C10 119.0(12) . .
O14 N11 C12 121.0(12) . .
C10 N11 C12 119.9(12) . .
C13 C12 N11 120.8(13) . .
C13 C12 H12A 119.6 . .
N11 C12 H12A 119.6 . .
C12 C13 C8 120.6(12) . .
C12 C13 H13A 119.7 . .
C8 C13 H13A 119.7 . .
N16 O15 Er1 145.3(7) . .
O15 N16 C21 122.0(10) . .
O15 N16 C17 117.2(10) . .
C21 N16 C17 120.7(11) . .
N16 C17 C18 118.6(11) . .
N16 C17 H17A 120.7 . .
C18 C17 H17A 120.7 . .
C17 C18 C19 122.6(11) . .
C17 C18 H18A 118.7 . .
C19 C18 H18A 118.7 . .
C18 C19 C20 115.7(11) . .
C18 C19 C22 121.3(11) . .
C20 C19 C22 123.0(11) . .
C21 C20 C19 120.1(12) . .
C21 C20 H20A 120.0 . .
C19 C20 H20A 120.0 . .
N16 C21 C20 122.2(12) . .
N16 C21 H21A 118.9 . .
C20 C21 H21A 118.9 . .
C23 C22 C27 116.0(11) . .
C23 C22 C19 121.3(11) . .
C27 C22 C19 122.7(11) . .
C24 C23 C22 122.2(12) . .
C24 C23 H23A 118.9 . .
C22 C23 H23A 118.9 . .
N25 C24 C23 119.3(12) . .
N25 C24 H24A 120.4 . .
C23 C24 H24A 120.4 . .
O28 N25 C24 119.6(10) . .
O28 N25 C26 119.3(10) . .
C24 N25 C26 121.0(11) . .
C27 C26 N25 120.0(12) . .
C27 C26 H26A 120.0 . .
N25 C26 H26A 120.0 . .
C26 C27 C22 121.4(11) . .
C26 C27 H27A 119.3 . .
C22 C27 H27A 119.3 . .
N30 O29 Er1 127.8(6) . .
C31 N30 O29 119.1(9) . .
C31 N30 C35 120.7(9) . .
O29 N30 C35 120.1(9) . .
N30 C31 C32 121.5(11) . .
N30 C31 H31A 119.3 . .
C32 C31 H31A 119.3 . .
C31 C32 C33 120.4(11) . .
C31 C32 H32A 119.8 . .
C33 C32 H32A 119.8 . .
C32 C33 C34 116.7(10) . .
C32 C33 C36 123.2(10) . .
C34 C33 C36 120.1(10) . .
C35 C34 C33 121.8(11) . .
C35 C34 H34A 119.1 . .
C33 C34 H34A 119.1 . .
N30 C35 C34 118.8(10) . .
N30 C35 H35A 120.6 . .
C34 C35 H35A 120.6 . .
C37 C36 C41 117.7(11) 8 8
C37 C36 C33 121.8(11) 8 .
C41 C36 C33 120.5(11) 8 .
C36 C37 C38 120.1(12) 8_556 .
C36 C37 H37A 119.9 8_556 .
C38 C37 H37A 119.9 . .
N39 C38 C37 121.0(11) . .
N39 C38 H38A 119.5 . .
C37 C38 H38A 119.5 . .
C38 N39 O42 119.0(9) . .
C38 N39 C40 120.8(10) . .
O42 N39 C40 120.1(9) . .
N39 C40 C41 119.7(11) . .
N39 C40 H40A 120.2 . .
C41 C40 H40A 120.2 . .
C36 C41 C40 120.5(12) 8_556 .
N39 O42 Er1 132.7(6) . .
N44 O43 Er1 130.9(6) . .
O43 N44 C49 120.0(9) . .
O43 N44 C45 119.9(9) . .
C49 N44 C45 120.1(9) . .
N44 C45 C46 121.0(10) . .
N44 C45 H45A 119.5 . .
C46 C45 H45A 119.5 . .
C45 C46 C47 120.0(10) . 8_545
C45 C46 H46A 120.0 . .
C47 C46 H46A 120.0 8_545 .
C48 C47 C46 116.9(9) . 8_546
C48 C47 C50 121.9(10) . .
C46 C47 C50 121.2(10) 8_546 .
C49 C48 C47 121.1(10) 8_546 .
C49 C48 H48A 119.5 8_546 .
C47 C48 H48A 119.5 . .
N44 C49 C48 120.9(10) . 8_545
N44 C49 H49A 119.5 . .
C48 C49 H49A 119.5 8_545 .
C55 C50 C51 116.0(10) . .
C55 C50 C47 123.2(10) . .
C51 C50 C47 120.7(10) . .
C52 C51 C50 121.0(10) . .
C52 C51 H51A 119.5 . .
C50 C51 H51A 119.5 . .
N53 C52 C51 120.2(10) . .
N53 C52 H52A 119.9 . .
C51 C52 H52A 119.9 . .
C52 N53 O56 120.2(9) . .
C52 N53 C54 121.5(9) . .
O56 N53 C54 118.3(9) . .
N53 C54 C55 118.9(10) . .
N53 C54 H54A 120.5 . .
C55 C54 H54A 120.5 . .
C50 C55 C54 122.2(10) . .
C50 C55 H55A 118.9 . .
C54 C55 H55A 118.9 . .
N53 O56 Er1 128.3(6) . .
N58 O57 Er1 127.9(6) . .
O57 N58 C63 118.7(9) . .
O57 N58 C59 120.4(9) . .
C63 N58 C59 120.8(10) . .
N58 C59 C62 119.6(10) . 2_444
N58 C59 H59A 120.2 . .
C62 C59 H59A 120.2 2_444 .
C63 C60 C61 121.3(11) 2_445 .
C63 C60 H60A 119.3 2_445 .
C61 C60 H60A 119.3 . .
C60 C61 C62 116.4(10) . .
C60 C61 C64 124.0(10) . .
C62 C61 C64 119.6(9) . .
C59 C62 C61 121.0(10) 2_445 .
C59 C62 H62A 119.5 2_445 .
C61 C62 H62A 119.5 . .
N58 C63 C60 120.4(10) . 2_444
N58 C63 H63A 119.8 . .
C60 C63 H63A 119.8 2_444 .
C65 C64 C69 116.7(10) . .
C65 C64 C61 122.8(10) . .
C69 C64 C61 120.5(10) . .
C66 C65 C64 122.1(11) . .
C66 C65 H65A 119.0 . .
C64 C65 H65A 119.0 . .
N67 C66 C65 119.2(10) . .
N67 C66 H66A 120.4 . .
C65 C66 H66A 120.4 . .
O70 N67 C68 119.5(9) . .
O70 N67 C66 119.1(9) . .
C68 N67 C66 121.3(9) . .
N67 C68 C69 120.5(10) . .
N67 C68 H68A 119.8 . .
C69 C68 H68A 119.8 . .
C68 C69 C64 119.9(10) . .
C68 C69 H69A 120.1 . .
C64 C69 H69A 120.1 . .
N67 O70 Er1 128.4(6) . .
O71 N72 C73 121.0(11) . .
O71 N72 C77 119.3(10) . .
C73 N72 C77 119.7(11) . .
N72 C73 C74 121.3(12) . .
N72 C73 H73A 119.4 . .
C74 C73 H73A 119.4 . .
C73 C74 C75 121.4(11) . .
C73 C74 H74A 119.3 . .
C75 C74 H74A 119.3 . .
C74 C75 C76 116.9(12) . .
C74 C75 C75 121.0(7) . 4_554
C76 C75 C75 122.0(8) . 4_554
C77 C76 C75 120.3(12) . .
C77 C76 H76A 119.9 . .
C75 C76 H76A 119.9 . .
N72 C77 C76 120.5(11) . .
N72 C77 H77A 119.8 . .
C76 C77 H77A 119.8 . .
I78 I79 I80 177.22(4) . .
I81 I82 I81 177.85(6) 4_554 .
I83 I84 I83 180.000(8) . 5_554
I87 I86 I85 177.83(5) . .

loop_
_geom_bond_atom_site_label_1
_geom_bond_atom_site_label_2
_geom_bond_distance
_geom_bond_site_symmetry_2
Er1 O1 2.373(8) .
Er1 O15 2.327(8) .
Er1 O29 2.332(7) .
Er1 O42 2.286(7) .
Er1 O43 2.306(7) .
Er1 O56 2.351(7) .
Er1 O57 2.422(7) .
Er1 O70 2.415(7) .
O1 N2 1.323(13) .
N2 C3 1.360(15) .
N2 C7 1.369(14) .
C3 C4 1.391(16) .
C3 H3A 0.9500 .
C4 C5 1.412(16) .
C4 H4A 0.9500 .
C5 C6 1.382(16) .
C5 C8 1.476(16) .
C6 C7 1.367(17) .
C6 H6A 0.9500 .
C7 H7A 0.9500 .
C8 C9 1.381(17) .
C8 C13 1.402(17) .
C9 C10 1.388(17) .
C9 H9A 0.9500 .
C10 N11 1.351(18) .
C10 H10A 0.9500 .
N11 O14 1.312(15) .
N11 C12 1.383(18) .
C12 C13 1.37(2) .
C12 H12A 0.9500 .
C13 H13A 0.9500 .
O15 N16 1.314(12) .
N16 C21 1.329(15) .
N16 C17 1.353(15) .
C17 C18 1.383(17) .
C17 H17A 0.9500 .
C18 C19 1.397(16) .
C18 H18A 0.9500 .
C19 C20 1.398(17) .
C19 C22 1.464(17) .
C20 C21 1.374(18) .
C20 H20A 0.9500 .
C21 H21A 0.9500 .
C22 C23 1.399(17) .
C22 C27 1.401(17) .
C23 C24 1.372(18) .
C23 H23A 0.9500 .
C24 N25 1.352(15) .
C24 H24A 0.9500 .
N25 O28 1.319(13) .
N25 C26 1.367(16) .
C26 C27 1.366(18) .
C26 H26A 0.9500 .
C27 H27A 0.9500 .
O29 N30 1.333(11) .
N30 C31 1.332(14) .
N30 C35 1.368(14) .
C31 C32 1.377(14) .
C31 H31A 0.9500 .
C32 C33 1.385(16) .
C32 H32A 0.9500 .
C33 C34 1.399(16) .
C33 C36 1.487(14) .
C34 C35 1.380(16) .
C34 H34A 0.9500 .
C35 H35A 0.9500 .
C36 C37 1.379(17) 8
C36 C41 1.384(18) 8
C37 C36 1.379(17) 8_556
C37 C38 1.390(17) .
C37 H37A 0.9500 .
C38 N39 1.323(16) .
C38 H38A 0.9500 .
N39 O42 1.335(11) .
N39 C40 1.354(15) .
C40 C41 1.390(17) .
C40 H40A 0.9500 .
O43 N44 1.320(11) .
N44 C49 1.348(14) .
N44 C45 1.353(14) .
C45 C46 1.380(15) .
C45 H45A 0.9500 .
C46 C47 1.403(15) 8_545
C46 H46A 0.9500 .
C47 C48 1.398(15) .
C47 C50 1.470(14) .
C48 C49 1.365(15) 8_546
C48 H48A 0.9500 .
C49 H49A 0.9500 .
C50 C55 1.382(15) .
C50 C51 1.398(15) .
C51 C52 1.387(15) .
C51 H51A 0.9500 .
C52 N53 1.333(15) .
C52 H52A 0.9500 .
N53 O56 1.336(11) .
N53 C54 1.351(14) .
C54 C55 1.389(14) .
C54 H54A 0.9500 .
C55 H55A 0.9500 .
O57 N58 1.326(11) .
N58 C63 1.348(14) .
N58 C59 1.353(14) .
C59 C62 1.367(16) 2_444
C59 H59A 0.9500 .
C60 C63 1.354(17) 2_445
C60 C61 1.391(15) .
C60 H60A 0.9500 .
C61 C62 1.408(15) .
C61 C64 1.482(15) .
C62 H62A 0.9500 .
C63 H63A 0.9500 .
C64 C65 1.402(16) .
C64 C69 1.409(15) .
C65 C66 1.359(16) .
C65 H65A 0.9500 .
C66 N67 1.359(14) .
C66 H66A 0.9500 .
N67 O70 1.315(11) .
N67 C68 1.352(13) .
C68 C69 1.380(15) .
C68 H68A 0.9500 .
C69 H69A 0.9500 .
O71 N72 1.318(14) .
N72 C73 1.339(16) .
N72 C77 1.355(16) .
C73 C74 1.361(18) .
C73 H73A 0.9500 .
C74 C75 1.381(16) .
C74 H74A 0.9500 .
C75 C76 1.392(17) .
C75 C75 1.51(3) 4_554
C76 C77 1.386(19) .
C76 H76A 0.9500 .
C77 H77A 0.9500 .
I78 I79 2.9103(13) .
I79 I80 2.9275(13) .
I81 I82 2.9103(12) .
I83 I84 2.9084(11) .
I85 I86 2.9207(16) .
I86 I87 2.9114(16) .
O88 C89 1.41(2) .
